data_7002358
loop_
_publ_author_name
'McGinley, John'
'McKee, Vickie'
'Toftlund, Hans'
'Walsh, John M. D.'

_publ_section_title
;
 Unusual metal coordination chemistry from an amino-amide derivative of
 4-nitrophenol, a surprising ligand
;
_journal_issue 39
_journal_name_full 'Dalton Transactions'
_journal_page_first 8406
_journal_page_last 8412
_journal_paper_doi 10.1039/b905226g
_journal_year 2009
_chemical_formula_sum 'C18 H24 Cl2 Cu N6 O17'
_chemical_formula_weight 730.87
_chemical_name_systematic
;
?
;
_space_group_IT_number 15
_symmetry_cell_setting monoclinic
_symmetry_space_group_name_Hall '-C 2yc'
_symmetry_space_group_name_H-M 'C 1 2/c 1'
_atom_sites_solution_hydrogens geom
_atom_sites_solution_primary direct
_atom_sites_solution_secondary difmap
_audit_creation_method SHELXL-97
_cell_angle_alpha 90.00
_cell_angle_beta 92.9150(10)
_cell_angle_gamma 90.00
_cell_formula_units_Z 4
_cell_length_a 10.2850(5)
_cell_length_b 14.9501(7)
_cell_length_c 18.1501(9)
_cell_measurement_reflns_used 5369
_cell_measurement_temperature 150(2)
_cell_measurement_theta_max 28.29
_cell_measurement_theta_min 2.25
_cell_volume 2787.2(2)
_computing_cell_refinement 'Bruker SAINT'
_computing_data_collection 'Bruker APEX2'
_computing_data_reduction 'Bruker SAINT'
_computing_molecular_graphics 'Bruker SHELXTL'
_computing_publication_material 'Bruker SHELXTL'
_computing_structure_refinement 'SHELXL-97 (Sheldrick, 2008)'
_computing_structure_solution 'SHELXS-97 (Sheldrick, 2008)'
_diffrn_ambient_temperature 150(2)
_diffrn_measured_fraction_theta_full 1.000
_diffrn_measured_fraction_theta_max 0.999
_diffrn_measurement_device_type 'Bruker APEX-II CCD'
_diffrn_measurement_method '\f and \w scans'
_diffrn_radiation_monochromator graphite
_diffrn_radiation_source 'fine-focus sealed tube'
_diffrn_radiation_type MoK\a
_diffrn_radiation_wavelength 0.71073
_diffrn_reflns_av_R_equivalents 0.0268
_diffrn_reflns_av_sigmaI/netI 0.0226
_diffrn_reflns_limit_h_max 13
_diffrn_reflns_limit_h_min -13
_diffrn_reflns_limit_k_max 19
_diffrn_reflns_limit_k_min -19
_diffrn_reflns_limit_l_max 24
_diffrn_reflns_limit_l_min -24
_diffrn_reflns_number 14156
_diffrn_reflns_theta_full 27.50
_diffrn_reflns_theta_max 28.32
_diffrn_reflns_theta_min 2.25
_exptl_absorpt_coefficient_mu 1.066
_exptl_absorpt_correction_T_max 0.9009
_exptl_absorpt_correction_T_min 0.8231
_exptl_absorpt_correction_type multi-scan
_exptl_absorpt_process_details 'SADABS v2008/1, Sheldrick, G.M., (2008)'
_exptl_crystal_colour green
_exptl_crystal_density_diffrn 1.742
_exptl_crystal_density_method 'not measured'
_exptl_crystal_description block
_exptl_crystal_F_000 1492
_exptl_crystal_size_max 0.19
_exptl_crystal_size_mid 0.13
_exptl_crystal_size_min 0.10
_refine_diff_density_max 0.421
_refine_diff_density_min -0.434
_refine_diff_density_rms 0.067
_refine_ls_extinction_method none
_refine_ls_goodness_of_fit_ref 1.073
_refine_ls_hydrogen_treatment constr
_refine_ls_matrix_type full
_refine_ls_number_parameters 245
_refine_ls_number_reflns 3472
_refine_ls_number_restraints 68
_refine_ls_restrained_S_all 1.101
_refine_ls_R_factor_all 0.0384
_refine_ls_R_factor_gt 0.0327
_refine_ls_shift/su_max 0.001
_refine_ls_shift/su_mean 0.000
_refine_ls_structure_factor_coef Fsqd
_refine_ls_weighting_details 'calc w=1/[\s^2^(Fo^2^)+(0.0523P)^2^+2.8323P] where P=(Fo^2^+2Fc^2^)/3'
_refine_ls_weighting_scheme calc
_refine_ls_wR_factor_gt 0.0914
_refine_ls_wR_factor_ref 0.0951
_reflns_number_gt 3025
_reflns_number_total 3472
_reflns_threshold_expression >2sigma(I)
_cod_data_source_file b905226g.txt
_cod_data_source_block Complex3(mcg775)
_cod_depositor_comments
;
The following automatic conversions were performed:
'_symmetry_cell_setting' value 'Monoclinic' changed to 'monoclinic'
according to '/home/saulius/struct/CIF-dictionaries/cif_core.dic'
dictionary named 'cif_core.dic' version 2.4.1 from 2010-06-29.

Automatic conversion script
Id: cif_fix_enum 1527 2010-12-29 10:47:43Z saulius 
;
_cod_original_sg_symbol_H-M C2/c
_cod_database_code 7002358

loop_
_symmetry_equiv_pos_as_xyz
'x, y, z'
'-x, y, -z+1/2'
'x+1/2, y+1/2, z'
'-x+1/2, y+1/2, -z+1/2'
'-x, -y, -z'
'x, -y, z-1/2'
'-x+1/2, -y+1/2, -z'
'x+1/2, -y+1/2, z-1/2'

loop_
_atom_site_label
_atom_site_type_symbol
_atom_site_fract_x
_atom_site_fract_y
_atom_site_fract_z
_atom_site_U_iso_or_equiv
_atom_site_adp_type
_atom_site_occupancy
_atom_site_symmetry_multiplicity
_atom_site_calc_flag
_atom_site_refinement_flags
_atom_site_disorder_assembly
_atom_site_disorder_group
Cu1 Cu 0.5000 0.59241(2) 0.2500 0.01924(10) Uani 1 2 d S . .
O1 O 0.59566(12) 0.68586(8) 0.30035(7) 0.0205(3) Uani 1 1 d . . .
C1 C 0.68791(17) 0.67758(12) 0.35229(9) 0.0177(3) Uani 1 1 d . . .
C2 C 0.74801(17) 0.75749(12) 0.37874(10) 0.0195(3) Uani 1 1 d . . .
H2 H 0.7193 0.8131 0.3584 0.023 Uiso 1 1 calc R . .
C3 C 0.84629(17) 0.75715(12) 0.43277(10) 0.0196(3) Uani 1 1 d . . .
H3 H 0.8855 0.8114 0.4498 0.024 Uiso 1 1 calc R A .
C4 C 0.88717(17) 0.67474(12) 0.46209(10) 0.0195(3) Uani 1 1 d . . .
N1 N 0.98647(15) 0.67278(11) 0.52147(8) 0.0216(3) Uani 1 1 d . . .
O2 O 1.04721(14) 0.74255(9) 0.53570(8) 0.0295(3) Uani 1 1 d . . .
O3 O 1.00499(14) 0.60317(9) 0.55646(8) 0.0267(3) Uani 1 1 d . . .
C5 C 0.83135(17) 0.59521(12) 0.43898(10) 0.0190(3) Uani 1 1 d . . .
H5 H 0.8613 0.5405 0.4604 0.023 Uiso 1 1 calc R A .
C6 C 0.73045(17) 0.59463(11) 0.38400(10) 0.0182(3) Uani 1 1 d . . .
C7 C 0.67127(16) 0.50856(12) 0.35960(9) 0.0183(3) Uani 1 1 d . . .
O4 O 0.59488(13) 0.50078(8) 0.30355(7) 0.0229(3) Uani 1 1 d . . .
N2 N 0.70170(15) 0.43474(10) 0.39744(8) 0.0201(3) Uani 1 1 d . . .
H2N H 0.7437 0.4380 0.4407 0.024 Uiso 1 1 d . . .
C8 C 0.64389(19) 0.34870(12) 0.37708(10) 0.0234(4) Uani 1 1 d . . .
H8A H 0.5485 0.3561 0.3694 0.028 Uiso 1 1 calc R A .
H8B H 0.6601 0.3061 0.4183 0.028 Uiso 1 1 calc R . .
C9 C 0.69743(19) 0.30948(13) 0.30761(11) 0.0250(4) Uani 1 1 d . . .
H9A H 0.6564 0.2506 0.2975 0.030 Uiso 1 1 calc R . .
H9B H 0.6744 0.3493 0.2653 0.030 Uiso 1 1 calc R . .
N3 N 0.84121(16) 0.29833(11) 0.31428(9) 0.0246(3) Uani 1 1 d . . .
H3A H 0.8694 0.2747 0.2717 0.037 Uiso 1 1 calc R A .
H3B H 0.8627 0.2609 0.3525 0.037 Uiso 1 1 calc R . .
H3C H 0.8795 0.3525 0.3226 0.037 Uiso 1 1 calc R . .
O1W O 1.0000 0.43614(16) 0.2500 0.0468(6) Uani 1 2 d S . .
H1WA H 1.0407 0.4726 0.2824 0.056 Uiso 1 1 d . . .
Cl1 Cl 0.24236(16) 0.56132(11) 0.37890(10) 0.0297(3) Uani 0.60 1 d PD A 1
O11 O 0.1417(4) 0.5724(2) 0.32383(19) 0.0625(10) Uani 0.60 1 d PD A 1
O12 O 0.2790(4) 0.4685(2) 0.3870(3) 0.0573(10) Uani 0.60 1 d PD A 1
O13 O 0.3439(14) 0.6106(9) 0.3512(8) 0.055(3) Uani 0.60 1 d PD A 1
O14 O 0.2018(9) 0.5940(8) 0.4477(4) 0.0385(18) Uani 0.60 1 d PD A 1
Cl1' Cl 0.7192(3) 0.54351(18) 0.10948(16) 0.0335(5) Uani 0.40 1 d PD A 2
O11' O 0.6179(7) 0.4963(5) 0.0673(3) 0.090(2) Uani 0.40 1 d PDU A 2
O12' O 0.7809(7) 0.4782(4) 0.1536(4) 0.0737(19) Uani 0.40 1 d PD A 2
O13' O 0.644(2) 0.6102(13) 0.1421(11) 0.043(4) Uani 0.40 1 d PD A 2
O14' O 0.8003(17) 0.5848(13) 0.0592(8) 0.058(4) Uani 0.40 1 d PD A 2

loop_
_atom_site_aniso_label
_atom_site_aniso_U_11
_atom_site_aniso_U_22
_atom_site_aniso_U_33
_atom_site_aniso_U_23
_atom_site_aniso_U_13
_atom_site_aniso_U_12
Cu1 0.02019(17) 0.01592(16) 0.02053(17) 0.000 -0.00961(12) 0.000
O1 0.0216(6) 0.0174(6) 0.0213(6) 0.0013(5) -0.0094(5) -0.0010(5)
C1 0.0166(8) 0.0201(8) 0.0161(7) 0.0009(6) -0.0026(6) -0.0002(6)
C2 0.0213(8) 0.0178(8) 0.0189(8) 0.0012(6) -0.0029(7) 0.0001(6)
C3 0.0196(8) 0.0198(8) 0.0191(8) -0.0022(6) -0.0016(6) -0.0030(6)
C4 0.0171(8) 0.0231(9) 0.0176(8) -0.0013(7) -0.0055(6) -0.0003(6)
N1 0.0191(7) 0.0257(8) 0.0193(7) -0.0023(6) -0.0052(6) 0.0006(6)
O2 0.0311(7) 0.0272(7) 0.0287(7) -0.0013(6) -0.0141(6) -0.0073(6)
O3 0.0262(7) 0.0269(7) 0.0259(7) 0.0028(6) -0.0102(5) 0.0015(5)
C5 0.0187(8) 0.0192(8) 0.0186(8) -0.0002(6) -0.0039(6) 0.0018(6)
C6 0.0178(8) 0.0179(8) 0.0184(8) -0.0014(6) -0.0040(6) 0.0009(6)
C7 0.0164(8) 0.0185(8) 0.0197(8) -0.0007(6) -0.0018(6) 0.0013(6)
O4 0.0248(7) 0.0173(6) 0.0252(6) 0.0002(5) -0.0130(5) 0.0002(5)
N2 0.0235(7) 0.0176(7) 0.0183(7) -0.0007(6) -0.0071(6) 0.0004(6)
C8 0.0261(9) 0.0174(8) 0.0261(9) 0.0013(7) -0.0040(7) -0.0025(7)
C9 0.0260(9) 0.0208(9) 0.0270(9) -0.0041(7) -0.0104(7) 0.0019(7)
N3 0.0276(8) 0.0221(8) 0.0231(8) -0.0047(6) -0.0082(6) 0.0029(6)
O1W 0.0587(16) 0.0270(11) 0.0525(15) 0.000 -0.0193(12) 0.000
Cl1 0.0386(9) 0.0184(7) 0.0325(6) 0.0015(5) 0.0053(6) -0.0040(5)
O11 0.078(3) 0.055(2) 0.052(2) -0.0041(16) -0.0328(18) -0.0192(18)
O12 0.059(2) 0.0187(15) 0.095(3) 0.0082(18) 0.014(2) -0.0017(15)
O13 0.077(7) 0.025(5) 0.067(6) 0.004(4) 0.045(5) -0.004(3)
O14 0.037(3) 0.057(4) 0.021(2) 0.004(2) 0.0035(19) 0.017(3)
Cl1' 0.0405(13) 0.0264(12) 0.0348(11) -0.0001(8) 0.0139(9) 0.0007(8)
O11' 0.104(5) 0.101(5) 0.066(4) -0.028(3) 0.012(4) -0.055(4)
O12' 0.073(5) 0.050(4) 0.099(5) 0.030(4) 0.014(4) 0.027(3)
O13' 0.051(6) 0.033(8) 0.046(5) 0.015(5) 0.018(4) 0.021(5)
O14' 0.064(7) 0.058(6) 0.053(7) 0.002(5) 0.026(5) 0.004(5)

loop_
_atom_type_symbol
_atom_type_description
_atom_type_scat_dispersion_real
_atom_type_scat_dispersion_imag
_atom_type_scat_source
C C 0.0033 0.0016 'International Tables Vol C Tables 4.2.6.8 and 6.1.1.4'
H H 0.0000 0.0000 'International Tables Vol C Tables 4.2.6.8 and 6.1.1.4'
N N 0.0061 0.0033 'International Tables Vol C Tables 4.2.6.8 and 6.1.1.4'
O O 0.0106 0.0060 'International Tables Vol C Tables 4.2.6.8 and 6.1.1.4'
Cl Cl 0.1484 0.1585 'International Tables Vol C Tables 4.2.6.8 and 6.1.1.4'
Cu Cu 0.3201 1.2651 'International Tables Vol C Tables 4.2.6.8 and 6.1.1.4'

loop_
_geom_angle_atom_site_label_1
_geom_angle_atom_site_label_2
_geom_angle_atom_site_label_3
_geom_angle
_geom_angle_site_symmetry_1
_geom_angle_site_symmetry_3
_geom_angle_publ_flag
O1 Cu1 O1 86.24(8) . 2_655 y
O1 Cu1 O4 178.06(5) . 2_655 y
O1 Cu1 O4 92.49(6) 2_655 2_655 y
O1 Cu1 O4 92.49(6) . . y
O1 Cu1 O4 178.06(5) 2_655 . y
O4 Cu1 O4 88.81(8) 2_655 . y
O1 Cu1 O13 84.5(3) . . y
O1 Cu1 O13 86.4(4) 2_655 . y
O4 Cu1 O13 96.9(3) 2_655 . y
O4 Cu1 O13 92.0(4) . . y
O1 Cu1 O13' 89.2(6) . . y
O1 Cu1 O13' 82.0(3) 2_655 . y
O4 Cu1 O13' 89.2(6) 2_655 . y
O4 Cu1 O13' 99.5(3) . . y
O13 Cu1 O13' 167.2(2) . . y
C1 O1 Cu1 127.66(12) . . ?
O1 C1 C2 116.86(15) . . ?
O1 C1 C6 124.68(16) . . ?
C2 C1 C6 118.45(16) . . ?
C3 C2 C1 122.11(16) . . ?
C2 C3 C4 118.14(16) . . ?
C5 C4 C3 122.18(16) . . ?
C5 C4 N1 118.50(16) . . ?
C3 C4 N1 119.24(16) . . ?
O3 N1 O2 122.90(15) . . ?
O3 N1 C4 119.14(15) . . ?
O2 N1 C4 117.94(15) . . ?
C4 C5 C6 120.27(16) . . ?
C5 C6 C1 118.84(16) . . ?
C5 C6 C7 119.72(15) . . ?
C1 C6 C7 121.44(16) . . ?
O4 C7 N2 117.51(16) . . ?
O4 C7 C6 123.49(16) . . ?
N2 C7 C6 118.98(15) . . ?
C7 O4 Cu1 128.63(12) . . ?
C7 N2 C8 121.32(15) . . ?
N2 C8 C9 113.01(16) . . ?
N3 C9 C8 112.13(15) . . ?
O13 Cl1 O11 102.6(7) . . ?
O13 Cl1 O14 113.2(7) . . ?
O11 Cl1 O14 110.1(4) . . ?
O13 Cl1 O12 110.4(7) . . ?
O11 Cl1 O12 111.3(3) . . ?
O14 Cl1 O12 109.1(5) . . ?
Cl1 O13 Cu1 136.4(8) . . ?
O12' Cl1' O14' 114.3(9) . . ?
O12' Cl1' O13' 119.7(9) . . ?
O14' Cl1' O13' 108.5(12) . . ?
O12' Cl1' O11' 104.9(5) . . ?
O14' Cl1' O11' 107.8(7) . . ?
O13' Cl1' O11' 99.9(11) . . ?
Cl1' O13' Cu1 127.3(13) . . ?

loop_
_geom_bond_atom_site_label_1
_geom_bond_atom_site_label_2
_geom_bond_distance
_geom_bond_site_symmetry_2
_geom_bond_publ_flag
Cu1 O1 1.9140(13) . y
Cu1 O1 1.9140(12) 2_655 y
Cu1 O4 1.9175(13) 2_655 y
Cu1 O4 1.9175(13) . y
Cu1 O13 2.515(13) . y
Cu1 O13' 2.528(19) . y
O1 C1 1.309(2) . ?
C1 C2 1.418(2) . ?
C1 C6 1.427(2) . ?
C2 C3 1.372(2) . ?
C3 C4 1.398(3) . ?
C4 C5 1.376(2) . ?
C4 N1 1.447(2) . ?
N1 O3 1.229(2) . ?
N1 O2 1.236(2) . ?
C5 C6 1.403(2) . ?
C6 C7 1.482(2) . ?
C7 O4 1.259(2) . ?
C7 N2 1.329(2) . ?
N2 C8 1.457(2) . ?
C8 C9 1.519(3) . ?
C9 N3 1.487(2) . ?
Cl1 O13 1.393(8) . ?
Cl1 O11 1.412(4) . ?
Cl1 O14 1.424(7) . ?
Cl1 O12 1.443(3) . ?
Cl1' O12' 1.395(6) . ?
Cl1' O14' 1.409(10) . ?
Cl1' O13' 1.410(10) . ?
Cl1' O11' 1.445(6) . ?

loop_
_geom_hbond_atom_site_label_D
_geom_hbond_atom_site_label_H
_geom_hbond_atom_site_label_A
_geom_hbond_distance_DH
_geom_hbond_distance_HA
_geom_hbond_distance_DA
_geom_hbond_angle_DHA
_geom_hbond_site_symmetry_A
N2 H2N O14 0.88 2.13 2.964(8) 158.8 5_666
N2 H2N O14' 0.88 2.23 3.072(16) 161.5 6_566
N3 H3A O1 0.91 1.91 2.778(2) 158.4 4_645
N3 H3B O2 0.91 2.19 2.964(2) 142.9 5_766
N3 H3B O13' 0.91 2.26 2.92(2) 129.7 4_645
N3 H3B O13 0.91 2.26 2.885(13) 125.9 3_545
N3 H3C O1W 0.91 2.24 2.910(2) 130.3 .
O1W H1WA O11 0.89 1.95 2.805(4) 161.4 1_655
O1W H1WA O12' 0.89 2.12 2.852(7) 138.6 2_755
